data_2002170
loop_
_publ_author_name
'Beck, J'
'Mueller-Buschbaum, K'

_publ_section_title
;
Synthese und Kristallstrukturen der Rhenium-Dreieckscluster Re3E7X7
(E=S,Se; X=Cl,Br)
;
_journal_name_full
;
Zeitschrift fuer Anorganische und Allgemeine Chemie
;
_journal_page_first 1212
_journal_page_last 1216
_journal_paper_doi 10.1002/(SICI)1521-3749(199907)625:7<1212::AID-ZAAC1212>3.0.CO;2-0
_journal_volume 625
_journal_year 1999
_chemical_formula_structural '(Re3 (Se) (Se2)3 Cl6) Cl'
_chemical_formula_sum 'Cl7 Re3 Se7'
_chemical_name_systematic
;
$-mue3-seleno-tri-$-mue-diseleno-hexachlorotrirhenium(V) chloride *
;
_space_group_IT_number 57
_symmetry_cell_setting orthorhombic
_symmetry_Int_Tables_number 57
_symmetry_space_group_name_Hall '-P 2c 2b'
_symmetry_space_group_name_H-M 'P b c m'
_cell_angle_alpha 90
_cell_angle_beta 90
_cell_angle_gamma 90
_cell_formula_units_Z 4
_cell_length_a 11.897(2)
_cell_length_b 14.168(3)
_cell_length_c 10.147(3)
_cell_volume 1710.3
_refine_ls_R_factor_all 0.0339
_cod_database_code 2002170

loop_
_symmetry_equiv_pos_as_xyz
x,y,z
-x,-y,1/2+z
x,1/2-y,-z
-x,1/2+y,1/2-z
-x,-y,-z
x,y,1/2-z
-x,1/2+y,z
x,1/2-y,1/2+z

loop_
_atom_site_aniso_label
_atom_site_aniso_U_11
_atom_site_aniso_U_12
_atom_site_aniso_U_13
_atom_site_aniso_U_22
_atom_site_aniso_U_23
_atom_site_aniso_U_33
Re1 0.02123(11) -0.00056(10) -0.00074(11) 0.01399(11) -0.00040(9) 0.01409(13)
Re2 0.0201(2) -0.00011(15) 0. 0.01334(15) 0. 0.0163(2)
Se1 0.0354(4) 0.0002(3) -0.0026(3) 0.0213(3) 0.0041(2) 0.0199(4)
Se2 0.0197(4) 0.0001(4) 0. 0.0228(4) 0. 0.0244(5)
Se3 0.0256(5) -0.0029(4) 0. 0.0155(4) 0. 0.0210(5)
Se4 0.0221(5) 0.0037(4) 0. 0.0192(4) 0. 0.0219(5)
Se5 0.0253(3) -0.0023(3) 0.0069(3) 0.0197(3) 0.0001(3) 0.0246(4)
Cl1 0.0504(11) -0.0059(8) 0.0111(10) 0.0249(7) -0.0071(6) 0.0221(10)
Cl2 0.0214(11) 0.0002(10) 0. 0.0283(12) 0. 0.042(2)
Cl3 0.0344(9) -0.0024(8) -0.0158(9) 0.0299(8) -0.0039(8) 0.0347(11)
Cl4 0.0342(13) -0.0069(10) 0. 0.0204(10) 0. 0.038(2)
Cl5 0.0310(13) 0.0067(11) 0. 0.0221(11) 0. 0.0359(15)

loop_
_atom_site_label
_atom_site_type_symbol
_atom_site_symmetry_multiplicity
_atom_site_Wyckoff_symbol
_atom_site_fract_x
_atom_site_fract_y
_atom_site_fract_z
_atom_site_occupancy
_atom_site_attached_hydrogens
_atom_site_calc_flag
Re1 Re5+ 8 e 0.27681(2) 0.05983(2) 0.38465(3) 1. 0 d
Re2 Re5+ 4 d 0.26648(3) -0.10852(2) 0.25 1. 0 d
Se1 Se1- 8 e 0.28991(6) -0.10199(5) 0.50314(8) 1. 0 d
Se2 Se1- 4 d 0.43118(8) -0.00338(6) 0.25 1. 0 d
Se3 Se1- 4 d 0.31357(9) 0.21020(6) 0.25 1. 0 d
Se4 Se1- 4 d 0.13377(9) 0.14670(6) 0.25 1. 0 d
Se5 Se1- 8 e 0.11994(6) -0.05663(4) 0.41123(8) 1. 0 d
Cl1 Cl1- 8 e 0.1790(2) 0.13465(11) 0.5630(2) 1. 0 d
Cl2 Cl1- 4 d -0.0441(2) 0.0297(2) 0.25 1. 0 d
Cl3 Cl1- 8 e 0.5675(2) -0.11426(13) 0.4842(2) 1. 0 d
Cl4 Cl1- 4 d 0.1513(2) -0.2496(2) 0.25 1. 0 d
Cl5 Cl1- 4 d 0.4081(2) -0.2286(2) 0.25 1. 0 d

loop_
_atom_type_symbol
_atom_type_oxidation_number
Re5+ 5.000
Se1- -1.140
Cl1- -1.000
